data_4518708
loop_
_publ_author_name
'Wang, Wenjing'
'Su, Kongzhao'
'El-Sayed, El-Sayed M'
'Yang, Miao'
'Yuan, Daqiang'

_publ_section_title
;
 Solvatomorphism Influence of Porous Organic Cage on
 C<sub>2</sub>H<sub>2</sub>/CO<sub>2</sub> Separation.
;
_journal_issue 20
_journal_name_full 'ACS applied materials &amp; interfaces'
_journal_page_first 24042
_journal_page_last 24050
_journal_paper_doi 10.1021/acsami.1c04573
_journal_volume 13
_journal_year 2021
_chemical_formula_sum 'C144 H152 Cl12 N8 O16'
_chemical_formula_weight 2676.13
_space_group_crystal_system triclinic
_space_group_IT_number 2
_space_group_name_Hall '-P 1'
_space_group_name_H-M_alt 'P -1'
_atom_sites_solution_hydrogens mixed
_audit_creation_method SHELXL-2018/3
_cell_angle_alpha 104.038(4)
_cell_angle_beta 101.711(4)
_cell_angle_gamma 111.164(4)
_cell_formula_units_Z 1
_cell_length_a 14.1691(7)
_cell_length_b 14.2947(5)
_cell_length_c 19.3506(10)
_cell_measurement_reflns_used 5878
_cell_measurement_temperature 100(2)
_cell_measurement_theta_max 75.9820
_cell_measurement_theta_min 3.5110
_cell_volume 3358.0(3)
_computing_structure_refinement 'SHELXL-2018/3 (Sheldrick, 2018)'
_computing_structure_solution 'SHELXT 2018/2 (Sheldrick, 2018)'
_diffrn_ambient_temperature 100(2)
_diffrn_detector_area_resol_mean 10.5594
_diffrn_measured_fraction_theta_full 0.991
_diffrn_measured_fraction_theta_max 0.991
_diffrn_measurement_device_type 'SuperNova, Dual, Cu at zero, Atlas'
_diffrn_measurement_method '\w scans'
_diffrn_radiation_type CuK\a
_diffrn_radiation_wavelength 1.54184
_diffrn_reflns_av_R_equivalents 0.0738
_diffrn_reflns_av_unetI/netI 0.0873
_diffrn_reflns_Laue_measured_fraction_full 0.991
_diffrn_reflns_Laue_measured_fraction_max 0.991
_diffrn_reflns_limit_h_max 16
_diffrn_reflns_limit_h_min -16
_diffrn_reflns_limit_k_max 11
_diffrn_reflns_limit_k_min -17
_diffrn_reflns_limit_l_max 23
_diffrn_reflns_limit_l_min -21
_diffrn_reflns_number 21391
_diffrn_reflns_point_group_measured_fraction_full 0.991
_diffrn_reflns_point_group_measured_fraction_max 0.991
_diffrn_reflns_theta_full 66.599
_diffrn_reflns_theta_max 66.599
_diffrn_reflns_theta_min 3.532
_diffrn_source 'fine-focus sealed tube'
_exptl_absorpt_coefficient_mu 2.804
_exptl_absorpt_correction_T_max 1.00000
_exptl_absorpt_correction_T_min 0.84355
_exptl_absorpt_correction_type multi-scan
_exptl_crystal_colour red
_exptl_crystal_density_diffrn 1.323
_exptl_crystal_description block
_exptl_crystal_F_000 1404
_exptl_crystal_size_max 0.180
_exptl_crystal_size_mid 0.140
_exptl_crystal_size_min 0.140
_refine_diff_density_max 2.988
_refine_diff_density_min -0.832
_refine_diff_density_rms 0.104
_refine_ls_extinction_method none
_refine_ls_goodness_of_fit_ref 1.038
_refine_ls_hydrogen_treatment constr
_refine_ls_matrix_type full
_refine_ls_number_parameters 906
_refine_ls_number_reflns 11736
_refine_ls_number_restraints 24
_refine_ls_restrained_S_all 1.041
_refine_ls_R_factor_all 0.1271
_refine_ls_R_factor_gt 0.0871
_refine_ls_shift/su_max 0.000
_refine_ls_shift/su_mean 0.000
_refine_ls_structure_factor_coef Fsqd
_refine_ls_weighting_details 'w=1/[\s^2^(Fo^2^)+(0.1454P)^2^+6.6304P] where P=(Fo^2^+2Fc^2^)/3'
_refine_ls_weighting_scheme calc
_refine_ls_wR_factor_gt 0.2357
_refine_ls_wR_factor_ref 0.2654
_reflns_Friedel_coverage 0.000
_reflns_number_gt 8325
_reflns_number_total 11736
_reflns_threshold_expression 'I > 2\s(I)'
_cod_data_source_file am1c04573_si_002.cif
_cod_data_source_block CPOC-101Eta
_cod_depositor_comments 'Adding full bibliography for 4518702--4518709.cif.'
_cod_database_code 4518708
_shelx_shelxl_version_number 2018/3
_shelx_space_group_comment
;
The symmetry employed for this shelxl refinement is uniquely defined
by the following loop, which should always be used as a source of
symmetry information in preference to the above space-group names.
They are only intended as comments.
;

loop_
_space_group_symop_operation_xyz
'x, y, z'
'-x, -y, -z'

loop_
_atom_site_label
_atom_site_type_symbol
_atom_site_fract_x
_atom_site_fract_y
_atom_site_fract_z
_atom_site_U_iso_or_equiv
_atom_site_adp_type
_atom_site_occupancy
_atom_site_site_symmetry_order
_atom_site_calc_flag
_atom_site_refinement_flags_posn
_atom_site_refinement_flags_adp
_atom_site_refinement_flags_occupancy
_atom_site_disorder_assembly
_atom_site_disorder_group
Cl1 Cl 0.91313(12) 0.27020(16) 0.64525(10) 0.0665(5) Uani 1 1 d . . . . .
Cl2 Cl 0.69290(11) 0.28584(11) 0.63225(7) 0.0389(3) Uani 1 1 d . . . . .
Cl3 Cl 0.52206(14) 0.28560(13) 0.45896(11) 0.0582(5) Uani 1 1 d . . . . .
Cl4 Cl 0.28277(14) 0.25881(13) 0.40722(10) 0.0593(4) Uani 1 1 d . . . . .
Cl5 Cl 0.10818(12) 0.04417(15) 0.46304(9) 0.0539(4) Uani 1 1 d . . . . .
Cl6 Cl 0.02428(13) 0.21654(12) 0.50894(8) 0.0521(4) Uani 1 1 d . . . . .
O1 O 0.8999(3) 0.8462(3) 0.78600(18) 0.0274(7) Uani 1 1 d . . . . .
O2 O 0.7267(3) 0.4990(3) 0.7959(2) 0.0306(8) Uani 1 1 d . . . . .
H2O H 0.662327 0.457045 0.788544 0.037 Uiso 1 1 d R U . . .
O3 O 0.5271(2) 0.3651(2) 0.77062(17) 0.0226(6) Uani 1 1 d . . . . .
O4 O 0.1823(2) 0.3495(2) 0.67742(17) 0.0258(7) Uani 1 1 d . . . . .
H4O H 0.163930 0.391986 0.660323 0.031 Uiso 1 1 d R U . . .
O5 O 0.8431(2) 0.5068(2) 0.37734(17) 0.0255(7) Uani 1 1 d . . . . .
O6 O 0.6701(3) 0.1640(3) 0.39142(17) 0.0289(7) Uani 1 1 d . . . . .
H6O H 0.608940 0.111004 0.371286 0.035 Uiso 1 1 d R U . . .
O7 O 0.4893(3) 0.0050(3) 0.34565(18) 0.0266(7) Uani 1 1 d . . . . .
O8 O 0.1567(3) 0.0156(3) 0.25597(18) 0.0297(7) Uani 1 1 d . . . . .
H8O H 0.134875 0.054568 0.236713 0.036 Uiso 1 1 d R U . . .
N1 N 0.9527(3) 0.6947(3) 0.7361(2) 0.0273(9) Uani 1 1 d . . . . .
H1 H 0.961708 0.759392 0.742258 0.033 Uiso 1 1 calc R U . . .
N2 N 0.8479(3) 0.4741(3) 0.5028(2) 0.0311(9) Uani 1 1 d . . . . .
H2 H 0.870996 0.517359 0.479567 0.037 Uiso 1 1 calc R U . . .
N3 N 0.3743(3) 0.2010(3) 0.6654(2) 0.0210(8) Uani 1 1 d . . . . .
H3 H 0.440270 0.233274 0.693175 0.025 Uiso 1 1 calc R U . . .
N4 N 0.3547(3) -0.0161(3) 0.4188(2) 0.0231(8) Uani 1 1 d . . . . .
H4 H 0.410930 -0.023021 0.413497 0.028 Uiso 1 1 calc R U . . .
C1 C 0.8324(3) 0.7825(4) 0.8094(2) 0.0229(9) Uani 1 1 d . . . . .
C2 C 0.7736(3) 0.8180(4) 0.8529(2) 0.0215(9) Uani 1 1 d . . . . .
C3 C 0.7022(3) 0.7463(3) 0.8740(2) 0.0195(9) Uani 1 1 d . . . . .
H3A H 0.663335 0.770682 0.901029 0.023 Uiso 1 1 calc R U . . .
C4 C 0.6829(3) 0.6381(3) 0.8581(2) 0.0205(9) Uani 1 1 d . . . . .
C5 C 0.7385(3) 0.6015(4) 0.8159(2) 0.0230(9) Uani 1 1 d . . . . .
C6 C 0.8155(4) 0.6729(4) 0.7933(3) 0.0248(9) Uani 1 1 d . . . . .
C7 C 0.4609(3) 0.4082(3) 0.7760(2) 0.0190(8) Uani 1 1 d . . . . .
C8 C 0.4927(3) 0.5099(3) 0.8315(2) 0.0204(9) Uani 1 1 d . . . . .
C9 C 0.4206(3) 0.5543(3) 0.8313(2) 0.0191(8) Uani 1 1 d . . . . .
H9 H 0.443268 0.621404 0.866824 0.023 Uiso 1 1 calc R U . . .
C10 C 0.3158(3) 0.5053(3) 0.7812(2) 0.0183(8) Uani 1 1 d . . . . .
C11 C 0.2821(3) 0.4054(3) 0.7291(2) 0.0199(9) Uani 1 1 d . . . . .
C12 C 0.3527(3) 0.3549(3) 0.7269(2) 0.0191(8) Uani 1 1 d . . . . .
C13 C 0.7791(3) 0.4065(4) 0.3420(2) 0.0221(9) Uani 1 1 d . . . . .
C14 C 0.7325(3) 0.3621(4) 0.2624(2) 0.0205(9) Uani 1 1 d . . . . .
C15 C 0.6658(3) 0.2544(4) 0.2293(2) 0.0216(9) Uani 1 1 d . . . . .
H15 H 0.634911 0.227276 0.177218 0.026 Uiso 1 1 calc R U . . .
C16 C 0.6410(4) 0.1819(4) 0.2689(2) 0.0223(9) Uani 1 1 d . . . . .
C17 C 0.6857(4) 0.2237(4) 0.3461(2) 0.0236(9) Uani 1 1 d . . . . .
C18 C 0.7531(4) 0.3345(4) 0.3833(2) 0.0233(9) Uani 1 1 d . . . . .
C19 C 0.4234(4) 0.0177(4) 0.2938(3) 0.0245(9) Uani 1 1 d . . . . .
C20 C 0.4525(4) 0.0439(4) 0.2326(2) 0.0228(9) Uani 1 1 d . . . . .
C21 C 0.3807(4) 0.0576(4) 0.1812(2) 0.0250(10) Uani 1 1 d . . . . .
H21 H 0.400733 0.075316 0.141556 0.030 Uiso 1 1 calc R U . . .
C22 C 0.2794(4) 0.0470(4) 0.1842(2) 0.0248(10) Uani 1 1 d . . . . .
C23 C 0.2510(4) 0.0249(4) 0.2452(3) 0.0251(10) Uani 1 1 d . . . . .
C24 C 0.3222(4) 0.0099(4) 0.2999(3) 0.0251(10) Uani 1 1 d . . . . .
C25 C 0.7952(4) 0.9358(3) 0.8747(2) 0.0223(9) Uani 1 1 d . . . . .
H25 H 0.867979 0.975588 0.875065 0.027 Uiso 1 1 calc R U . . .
C26 C 0.6050(3) 0.5645(3) 0.8871(2) 0.0203(9) Uani 1 1 d . . . . .
H26 H 0.627358 0.507468 0.888837 0.024 Uiso 1 1 calc R U . . .
C27 C 0.7571(3) 0.4372(3) 0.2177(2) 0.0202(9) Uani 1 1 d . . . . .
H27 H 0.830681 0.491936 0.243904 0.024 Uiso 1 1 calc R U . . .
C28 C 0.5643(4) 0.0634(4) 0.2291(2) 0.0237(9) Uani 1 1 d . . . . .
H28 H 0.589263 0.024655 0.258154 0.028 Uiso 1 1 calc R U . . .
C29 C 0.7924(4) 0.9797(4) 0.9548(3) 0.0331(11) Uani 1 1 d D . . . .
C30 C 0.8426(6) 1.0998(5) 0.9918(4) 0.0190(14) Uani 0.6 1 d . . P A 1
H30 H 0.803162 1.126519 0.960189 0.023 Uiso 0.6 1 calc R U P A 1
C31 C 0.9613(7) 1.1601(6) 1.0007(5) 0.0297(18) Uani 0.6 1 d . . P A 1
H31A H 1.003517 1.140053 1.034467 0.044 Uiso 0.6 1 calc R U P A 1
H31B H 0.982879 1.235655 1.020702 0.044 Uiso 0.6 1 calc R U P A 1
H31C H 0.971621 1.142088 0.952571 0.044 Uiso 0.6 1 calc R U P A 1
C32 C 0.8260(8) 1.1291(6) 1.0684(4) 0.035(2) Uani 0.6 1 d . . P A 1
H32A H 0.750965 1.097769 1.062029 0.053 Uiso 0.6 1 calc R U P A 1
H32B H 0.854585 1.205479 1.090491 0.053 Uiso 0.6 1 calc R U P A 1
H32C H 0.861943 1.102606 1.100795 0.053 Uiso 0.6 1 calc R U P A 1
C33 C 0.6115(4) 0.6193(4) 0.9680(2) 0.0251(10) Uani 1 1 d D . . . .
H33A H 0.546013 0.576377 0.975289 0.038 Uiso 1 1 d R U . B .
H33B H 0.609613 0.688147 0.975460 0.038 Uiso 1 1 d R U . . .
C34 C 0.6966(8) 0.6262(8) 1.0323(5) 0.023(2) Uani 0.6 1 d . U P B 1
H34 H 0.683143 0.553528 1.031111 0.028 Uiso 0.6 1 calc R U P B 1
C35 C 0.8090(7) 0.6802(8) 1.0250(4) 0.0322(18) Uani 0.6 1 d . . P B 1
H35A H 0.812206 0.638151 0.979401 0.048 Uiso 0.6 1 calc R U P B 1
H35B H 0.862162 0.685494 1.067274 0.048 Uiso 0.6 1 calc R U P B 1
H35C H 0.822098 0.750508 1.023865 0.048 Uiso 0.6 1 calc R U P B 1
C36 C 0.6935(18) 0.689(3) 1.1077(11) 0.038(5) Uani 0.6 1 d . . P B 1
H36A H 0.710065 0.761063 1.110667 0.057 Uiso 0.6 1 calc R U P B 1
H36B H 0.745121 0.687997 1.148091 0.057 Uiso 0.6 1 calc R U P B 1
H36C H 0.623468 0.655786 1.111525 0.057 Uiso 0.6 1 calc R U P B 1
C37 C 0.7515(4) 0.3806(4) 0.1372(3) 0.0282(10) Uani 1 1 d D . . . .
C38 C 0.9441(14) 0.4907(10) 0.1407(10) 0.044(4) Uani 0.6 1 d . U P C 1
H38A H 0.965470 0.527723 0.193852 0.065 Uiso 0.6 1 calc R U P C 1
H38B H 0.982502 0.537850 0.117960 0.065 Uiso 0.6 1 calc R U P C 1
H38C H 0.959538 0.429607 0.132270 0.065 Uiso 0.6 1 calc R U P C 1
C39 C 0.8221(6) 0.4535(6) 0.1054(4) 0.0228(15) Uani 0.6 1 d . . P C 1
H39 H 0.809010 0.517449 0.113686 0.027 Uiso 0.6 1 calc R U P C 1
C40 C 0.7863(8) 0.3959(7) 0.0200(4) 0.036(2) Uani 0.6 1 d . . P C 1
H40A H 0.796011 0.331500 0.010169 0.054 Uiso 0.6 1 calc R U P C 1
H40B H 0.828209 0.441878 -0.002015 0.054 Uiso 0.6 1 calc R U P C 1
H40C H 0.712155 0.378555 -0.001596 0.054 Uiso 0.6 1 calc R U P C 1
C41 C 0.5669(4) 0.0185(4) 0.1490(2) 0.0238(9) Uani 1 1 d . . . . .
H41A H 0.543080 0.055745 0.118758 0.029 Uiso 1 1 calc R U . . .
H41B H 0.640279 0.033924 0.151568 0.029 Uiso 1 1 calc R U . . .
C42 C 0.5176(5) -0.1370(4) 0.0343(3) 0.0350(11) Uani 1 1 d . . . . .
H42A H 0.499347 -0.098586 0.003535 0.052 Uiso 1 1 calc R U . . .
H42B H 0.473949 -0.212333 0.008854 0.052 Uiso 1 1 calc R U . . .
H42C H 0.591510 -0.122493 0.043368 0.052 Uiso 1 1 calc R U . . .
C43 C 0.4984(4) -0.1016(4) 0.1092(3) 0.0262(10) Uani 1 1 d . . . . .
H43 H 0.423113 -0.114944 0.098528 0.031 Uiso 1 1 calc R U . . .
C44 C 0.5197(4) -0.1670(4) 0.1570(3) 0.0314(11) Uani 1 1 d . . . . .
H44A H 0.594323 -0.150725 0.171545 0.047 Uiso 1 1 calc R U . . .
H44B H 0.478549 -0.241812 0.128412 0.047 Uiso 1 1 calc R U . . .
H44C H 0.499565 -0.149589 0.201243 0.047 Uiso 1 1 calc R U . . .
C45 C 0.8794(4) 0.6367(4) 0.7573(3) 0.0259(10) Uani 1 1 d . . . . .
H45 H 0.867610 0.565836 0.748373 0.031 Uiso 1 1 calc R U . . .
C46 C 1.0222(4) 0.6574(4) 0.7017(3) 0.0314(11) Uani 1 1 d . . . . .
H46A H 1.029026 0.601072 0.718977 0.038 Uiso 1 1 calc R U . . .
H46B H 1.092908 0.715989 0.718343 0.038 Uiso 1 1 calc R U . . .
C47 C 0.9792(4) 0.6151(4) 0.6159(3) 0.0279(10) Uani 1 1 d . . . . .
H47A H 0.969076 0.670488 0.599008 0.033 Uiso 1 1 calc R U . . .
H47B H 1.032115 0.600160 0.596446 0.033 Uiso 1 1 calc R U . . .
C48 C 0.8777(5) 0.5179(5) 0.5841(3) 0.0425(14) Uani 1 1 d . . . . .
H48A H 0.884559 0.464885 0.605374 0.051 Uiso 1 1 calc R U . . .
H48B H 0.821822 0.534589 0.597579 0.051 Uiso 1 1 calc R U . . .
C49 C 0.7892(4) 0.3746(4) 0.4632(3) 0.0263(10) Uani 1 1 d . . . . .
H49 H 0.769309 0.326556 0.488319 0.032 Uiso 1 1 calc R U . . .
C50 C 0.3141(3) 0.2519(3) 0.6733(2) 0.0200(9) Uani 1 1 d . . . . .
H50 H 0.243243 0.218683 0.642374 0.024 Uiso 1 1 calc R U . . .
C51 C 0.3365(4) 0.0939(3) 0.6127(2) 0.0219(9) Uani 1 1 d . . . . .
H51A H 0.258960 0.059607 0.595995 0.026 Uiso 1 1 calc R U . . .
H51B H 0.361812 0.052426 0.637896 0.026 Uiso 1 1 calc R U . . .
C52 C 0.3745(4) 0.0942(4) 0.5446(2) 0.0221(9) Uani 1 1 d . . . . .
H52A H 0.350706 0.137139 0.519999 0.026 Uiso 1 1 calc R U . . .
H52B H 0.451945 0.126580 0.561006 0.026 Uiso 1 1 calc R U . . .
C53 C 0.3319(4) -0.0178(3) 0.4890(2) 0.0222(9) Uani 1 1 d . . . . .
H53A H 0.364431 -0.057529 0.510935 0.027 Uiso 1 1 calc R U . . .
H53B H 0.255328 -0.054088 0.478406 0.027 Uiso 1 1 calc R U . . .
C54 C 0.2948(4) -0.0048(4) 0.3639(3) 0.0245(9) Uani 1 1 d . . . . .
H54 H 0.229594 -0.006465 0.367001 0.029 Uiso 1 1 calc R U . . .
C55 C 0.8560(4) 0.2626(5) 0.7161(3) 0.0397(13) Uani 1 1 d . . . . .
C56 C 0.9076(5) 0.2464(6) 0.7796(4) 0.060(2) Uani 1 1 d . . . . .
H56 H 0.971498 0.240291 0.783654 0.072 Uiso 1 1 calc R U . . .
C57 C 0.8613(6) 0.2397(6) 0.8356(3) 0.0610(19) Uani 1 1 d . . . . .
H57 H 0.894707 0.229580 0.877887 0.073 Uiso 1 1 calc R U . . .
C58 C 0.7668(5) 0.2479(5) 0.8298(3) 0.0472(15) Uani 1 1 d . . . . .
H58 H 0.736763 0.243406 0.868036 0.057 Uiso 1 1 calc R U . . .
C59 C 0.7160(5) 0.2628(4) 0.7674(3) 0.0362(12) Uani 1 1 d . . . . .
H59 H 0.651708 0.268076 0.763554 0.043 Uiso 1 1 calc R U . . .
C60 C 0.7611(4) 0.2700(4) 0.7106(3) 0.0280(10) Uani 1 1 d . . . . .
C61 C 0.4779(5) 0.3642(5) 0.5143(4) 0.0432(13) Uani 1 1 d . . . . .
C62 C 0.5511(5) 0.4413(5) 0.5833(4) 0.0495(15) Uani 1 1 d . . . . .
H62 H 0.621204 0.449659 0.597751 0.059 Uiso 1 1 calc R U . . .
C63 C 0.5191(5) 0.5041(5) 0.6292(3) 0.0412(13) Uani 1 1 d . . . . .
H63 H 0.567973 0.556844 0.674160 0.049 Uiso 1 1 calc R U . . .
C64 C 0.4124(6) 0.4888(5) 0.6084(4) 0.0491(15) Uani 1 1 d . . . . .
H64 H 0.390201 0.530215 0.640213 0.059 Uiso 1 1 calc R U . . .
C65 C 0.3395(5) 0.4116(5) 0.5400(4) 0.0455(14) Uani 1 1 d . . . . .
H65 H 0.268562 0.401051 0.526475 0.055 Uiso 1 1 calc R U . . .
C66 C 0.3729(5) 0.3513(5) 0.4927(3) 0.0426(13) Uani 1 1 d . . . . .
C67 C 0.0044(4) 0.0449(4) 0.3994(3) 0.0295(10) Uani 1 1 d . . . . .
C68 C -0.0408(5) -0.0288(5) 0.3280(3) 0.0469(15) Uani 1 1 d . . . . .
H68 H -0.015553 -0.079754 0.313949 0.056 Uiso 1 1 calc R U . . .
C69 C -0.1235(5) -0.0279(6) 0.2771(3) 0.060(2) Uani 1 1 d . . . . .
H69 H -0.153820 -0.077984 0.228591 0.072 Uiso 1 1 calc R U . . .
C70 C -0.1613(4) 0.0471(6) 0.2979(3) 0.0493(16) Uani 1 1 d . . . . .
H70 H -0.216954 0.047765 0.263286 0.059 Uiso 1 1 calc R U . . .
C71 C -0.1179(4) 0.1201(4) 0.3685(3) 0.0383(12) Uani 1 1 d . . . . .
H71 H -0.144725 0.169792 0.382420 0.046 Uiso 1 1 calc R U . . .
C72 C -0.0340(4) 0.1207(4) 0.4197(3) 0.0276(10) Uani 1 1 d . . . . .
C30A C 0.8745(10) 1.0050(11) 1.0185(7) 0.041(3) Uani 0.4 1 d D . P A 2
H30A H 0.891480 0.943672 1.015031 0.049 Uiso 0.4 1 calc R U P A 2
C31A C 0.9726(11) 1.1004(13) 1.0181(8) 0.050(4) Uani 0.4 1 d D . P A 2
H31D H 0.992781 1.077834 0.974805 0.075 Uiso 0.4 1 calc R U P A 2
H31E H 1.031269 1.123769 1.062937 0.075 Uiso 0.4 1 calc R U P A 2
H31F H 0.953981 1.158230 1.016388 0.075 Uiso 0.4 1 calc R U P A 2
C32A C 0.8498(13) 1.0349(15) 1.0890(9) 0.054(4) Uani 0.4 1 d . . P A 2
H32D H 0.824014 1.088599 1.089598 0.081 Uiso 0.4 1 calc R U P A 2
H32E H 0.913293 1.062609 1.131210 0.081 Uiso 0.4 1 calc R U P A 2
H32F H 0.796001 0.973047 1.091911 0.081 Uiso 0.4 1 calc R U P A 2
C34A C 0.7291(12) 0.6631(13) 1.0240(7) 0.028(4) Uani 0.4 1 d D U P B 2
H34A H 0.772081 0.727388 1.015056 0.034 Uiso 0.4 1 calc R U P B 2
C35A C 0.7877(15) 0.5925(17) 1.0157(9) 0.063(5) Uani 0.4 1 d D . P B 2
H35D H 0.842085 0.613579 1.062569 0.094 Uiso 0.4 1 calc R U P B 2
H35E H 0.820138 0.600119 0.977185 0.094 Uiso 0.4 1 calc R U P B 2
H35F H 0.737984 0.519224 1.002272 0.094 Uiso 0.4 1 calc R U P B 2
C36A C 0.725(3) 0.702(4) 1.1044(15) 0.040(9) Uani 0.4 1 d D . P B 2
H36D H 0.670794 0.646155 1.112126 0.060 Uiso 0.4 1 calc R U P B 2
H36E H 0.709856 0.763318 1.111359 0.060 Uiso 0.4 1 calc R U P B 2
H36F H 0.793362 0.721864 1.139998 0.060 Uiso 0.4 1 calc R U P B 2
C38A C 0.9390(16) 0.4505(15) 0.1431(11) 0.030(4) Uani 0.4 1 d . . P C 2
H38D H 0.929435 0.494398 0.114337 0.046 Uiso 0.4 1 calc R U P C 2
H38E H 0.993255 0.429209 0.133124 0.046 Uiso 0.4 1 calc R U P C 2
H38F H 0.960214 0.490204 0.195684 0.046 Uiso 0.4 1 calc R U P C 2
C39A C 0.8341(11) 0.3513(11) 0.1209(7) 0.041(3) Uani 0.4 1 d D . P C 2
H39A H 0.845219 0.306676 0.149978 0.049 Uiso 0.4 1 calc R U P C 2
C40A C 0.8010(14) 0.2861(14) 0.0350(9) 0.054(4) Uani 0.4 1 d . . P C 2
H40D H 0.739332 0.219789 0.021898 0.081 Uiso 0.4 1 calc R U P C 2
H40E H 0.858972 0.271778 0.024965 0.081 Uiso 0.4 1 calc R U P C 2
H40F H 0.784439 0.326866 0.005689 0.081 Uiso 0.4 1 calc R U P C 2

loop_
_atom_site_aniso_label
_atom_site_aniso_U_11
_atom_site_aniso_U_22
_atom_site_aniso_U_33
_atom_site_aniso_U_23
_atom_site_aniso_U_13
_atom_site_aniso_U_12
Cl1 0.0371(8) 0.0786(12) 0.0565(9) -0.0064(8) 0.0240(7) 0.0102(8)
Cl2 0.0390(7) 0.0323(7) 0.0431(7) 0.0192(5) 0.0076(5) 0.0121(6)
Cl3 0.0675(10) 0.0451(9) 0.0856(12) 0.0295(8) 0.0483(9) 0.0326(8)
Cl4 0.0595(10) 0.0454(9) 0.0608(10) 0.0177(7) 0.0133(8) 0.0130(8)
Cl5 0.0363(7) 0.0881(12) 0.0630(9) 0.0499(9) 0.0214(7) 0.0361(8)
Cl6 0.0614(9) 0.0395(8) 0.0338(7) -0.0021(6) 0.0185(6) 0.0065(7)
O1 0.0236(16) 0.0219(17) 0.0335(17) 0.0063(14) 0.0113(13) 0.0073(14)
O2 0.0251(17) 0.0186(17) 0.0440(19) 0.0046(14) 0.0082(14) 0.0105(14)
O3 0.0234(16) 0.0146(15) 0.0253(15) 0.0043(12) 0.0025(12) 0.0080(13)
O4 0.0214(16) 0.0184(16) 0.0261(16) -0.0012(13) -0.0022(12) 0.0072(13)
O5 0.0259(16) 0.0197(17) 0.0243(15) 0.0029(13) 0.0032(13) 0.0084(14)
O6 0.0355(19) 0.0294(19) 0.0245(16) 0.0127(14) 0.0077(14) 0.0158(16)
O7 0.0334(18) 0.0263(18) 0.0288(16) 0.0152(14) 0.0134(14) 0.0167(15)
O8 0.0354(19) 0.037(2) 0.0328(17) 0.0209(15) 0.0193(15) 0.0221(16)
N1 0.0186(19) 0.023(2) 0.032(2) 0.0009(16) 0.0035(16) 0.0076(17)
N2 0.029(2) 0.030(2) 0.023(2) 0.0063(17) 0.0059(16) 0.0038(18)
N3 0.0235(19) 0.0174(19) 0.0220(18) 0.0064(14) 0.0059(14) 0.0099(16)
N4 0.033(2) 0.019(2) 0.0227(18) 0.0101(15) 0.0121(16) 0.0139(17)
C1 0.019(2) 0.018(2) 0.022(2) 0.0011(17) 0.0011(17) 0.0049(18)
C2 0.021(2) 0.020(2) 0.0157(19) 0.0041(17) -0.0017(16) 0.0063(18)
C3 0.021(2) 0.019(2) 0.0147(19) 0.0036(16) -0.0005(16) 0.0091(18)
C4 0.018(2) 0.019(2) 0.0182(19) 0.0044(16) -0.0003(16) 0.0050(18)
C5 0.019(2) 0.016(2) 0.026(2) 0.0029(17) -0.0007(17) 0.0057(18)
C6 0.020(2) 0.023(2) 0.027(2) 0.0058(18) 0.0031(17) 0.0074(19)
C7 0.021(2) 0.013(2) 0.020(2) 0.0056(16) 0.0042(16) 0.0049(17)
C8 0.023(2) 0.017(2) 0.0169(19) 0.0052(16) 0.0035(16) 0.0051(18)
C9 0.024(2) 0.013(2) 0.0154(19) 0.0024(16) 0.0038(16) 0.0061(18)
C10 0.021(2) 0.015(2) 0.0160(19) 0.0043(16) 0.0056(16) 0.0060(17)
C11 0.021(2) 0.017(2) 0.0172(19) 0.0040(16) 0.0036(16) 0.0053(18)
C12 0.022(2) 0.015(2) 0.0167(19) 0.0038(16) 0.0037(16) 0.0058(18)
C13 0.018(2) 0.022(2) 0.027(2) 0.0048(18) 0.0042(17) 0.0132(19)
C14 0.021(2) 0.021(2) 0.023(2) 0.0058(17) 0.0074(17) 0.0135(19)
C15 0.025(2) 0.025(2) 0.019(2) 0.0074(17) 0.0072(17) 0.016(2)
C16 0.026(2) 0.021(2) 0.024(2) 0.0060(18) 0.0085(18) 0.0147(19)
C17 0.026(2) 0.029(3) 0.022(2) 0.0109(19) 0.0085(18) 0.017(2)
C18 0.023(2) 0.027(3) 0.024(2) 0.0089(19) 0.0048(17) 0.017(2)
C19 0.034(3) 0.018(2) 0.027(2) 0.0091(18) 0.0124(19) 0.015(2)
C20 0.032(2) 0.016(2) 0.023(2) 0.0056(17) 0.0107(18) 0.0126(19)
C21 0.038(3) 0.021(2) 0.022(2) 0.0087(18) 0.0158(19) 0.015(2)
C22 0.038(3) 0.020(2) 0.021(2) 0.0061(17) 0.0131(19) 0.016(2)
C23 0.033(3) 0.024(2) 0.028(2) 0.0121(19) 0.0150(19) 0.018(2)
C24 0.034(3) 0.020(2) 0.026(2) 0.0089(18) 0.0146(19) 0.015(2)
C25 0.030(2) 0.016(2) 0.020(2) 0.0050(17) 0.0103(18) 0.0102(19)
C26 0.022(2) 0.016(2) 0.021(2) 0.0066(17) 0.0025(17) 0.0075(18)
C27 0.019(2) 0.019(2) 0.019(2) 0.0026(17) 0.0055(16) 0.0079(18)
C28 0.033(3) 0.021(2) 0.022(2) 0.0098(18) 0.0117(18) 0.015(2)
C29 0.049(3) 0.019(2) 0.020(2) -0.0002(18) 0.013(2) 0.006(2)
C30 0.031(4) 0.007(3) 0.016(3) -0.001(2) 0.004(3) 0.010(3)
C31 0.037(5) 0.010(4) 0.031(4) 0.004(3) 0.002(3) 0.007(4)
C32 0.068(6) 0.013(4) 0.025(4) 0.000(3) 0.020(4) 0.018(4)
C33 0.030(2) 0.019(2) 0.019(2) 0.0068(17) 0.0026(18) 0.0046(19)
C34 0.029(5) 0.019(5) 0.019(4) 0.012(3) 0.003(3) 0.006(4)
C35 0.028(5) 0.035(5) 0.022(4) 0.009(3) -0.008(3) 0.011(4)
C36 0.039(11) 0.034(7) 0.022(6) 0.012(5) -0.003(5) 0.000(9)
C37 0.037(3) 0.018(2) 0.025(2) 0.0017(18) 0.015(2) 0.008(2)
C38 0.054(7) 0.015(7) 0.056(7) 0.017(6) 0.027(5) 0.000(6)
C39 0.042(4) 0.018(4) 0.013(3) 0.007(3) 0.015(3) 0.014(3)
C40 0.069(6) 0.027(5) 0.021(4) 0.012(3) 0.022(4) 0.024(4)
C41 0.033(2) 0.021(2) 0.023(2) 0.0089(18) 0.0136(19) 0.016(2)
C42 0.048(3) 0.025(3) 0.028(2) 0.005(2) 0.014(2) 0.014(2)
C43 0.030(2) 0.022(2) 0.028(2) 0.0070(19) 0.0123(19) 0.013(2)
C44 0.043(3) 0.019(2) 0.033(2) 0.009(2) 0.012(2) 0.015(2)
C45 0.021(2) 0.017(2) 0.030(2) 0.0010(18) 0.0003(18) 0.0063(19)
C46 0.019(2) 0.035(3) 0.030(2) 0.001(2) 0.0041(19) 0.010(2)
C47 0.024(2) 0.024(3) 0.031(2) 0.0060(19) 0.0072(19) 0.008(2)
C48 0.047(3) 0.034(3) 0.023(3) 0.003(2) 0.009(2) -0.002(3)
C49 0.024(2) 0.027(3) 0.023(2) 0.0064(19) 0.0057(18) 0.008(2)
C50 0.023(2) 0.015(2) 0.0173(19) 0.0037(16) 0.0038(16) 0.0052(18)
C51 0.026(2) 0.014(2) 0.022(2) 0.0045(17) 0.0052(17) 0.0084(18)
C52 0.023(2) 0.019(2) 0.025(2) 0.0083(18) 0.0065(17) 0.0091(18)
C53 0.032(2) 0.017(2) 0.021(2) 0.0087(17) 0.0117(18) 0.0113(19)
C54 0.029(2) 0.020(2) 0.026(2) 0.0082(18) 0.0123(19) 0.011(2)
C55 0.032(3) 0.037(3) 0.034(3) -0.004(2) 0.006(2) 0.010(2)
C56 0.042(4) 0.059(4) 0.056(4) -0.008(3) -0.011(3) 0.028(3)
C57 0.079(5) 0.055(4) 0.028(3) 0.003(3) -0.009(3) 0.029(4)
C58 0.062(4) 0.037(3) 0.030(3) 0.004(2) 0.012(3) 0.015(3)
C59 0.045(3) 0.021(3) 0.038(3) 0.004(2) 0.014(2) 0.013(2)
C60 0.031(3) 0.021(2) 0.025(2) 0.0023(18) 0.0042(19) 0.010(2)
C61 0.051(3) 0.038(3) 0.056(4) 0.024(3) 0.029(3) 0.024(3)
C62 0.041(3) 0.051(4) 0.070(4) 0.036(3) 0.021(3) 0.023(3)
C63 0.051(3) 0.041(3) 0.035(3) 0.018(2) 0.012(2) 0.021(3)
C64 0.067(4) 0.054(4) 0.054(4) 0.032(3) 0.035(3) 0.039(4)
C65 0.047(3) 0.047(4) 0.063(4) 0.032(3) 0.029(3) 0.027(3)
C66 0.046(3) 0.039(3) 0.053(3) 0.026(3) 0.023(3) 0.018(3)
C67 0.025(2) 0.033(3) 0.031(2) 0.014(2) 0.0094(19) 0.011(2)
C68 0.051(4) 0.033(3) 0.046(3) 0.001(3) 0.023(3) 0.011(3)
C69 0.052(4) 0.053(4) 0.026(3) -0.004(3) 0.003(3) -0.012(3)
C70 0.025(3) 0.060(4) 0.042(3) 0.027(3) -0.004(2) -0.002(3)
C71 0.025(3) 0.032(3) 0.058(3) 0.025(3) 0.011(2) 0.008(2)
C72 0.026(2) 0.024(3) 0.027(2) 0.0092(19) 0.0101(19) 0.003(2)
C30A 0.044(8) 0.049(9) 0.037(7) 0.022(6) 0.009(6) 0.025(7)
C31A 0.032(8) 0.049(10) 0.038(8) 0.001(7) 0.000(6) 0.000(7)
C32A 0.049(9) 0.071(12) 0.040(8) 0.020(8) 0.008(7) 0.027(9)
C34A 0.034(8) 0.029(7) 0.019(6) 0.012(5) 0.002(5) 0.014(6)
C35A 0.059(11) 0.097(16) 0.035(8) 0.022(9) 0.006(7) 0.044(11)
C36A 0.05(2) 0.04(2) 0.018(9) -0.002(9) -0.001(9) 0.024(17)
C38A 0.025(7) 0.022(12) 0.037(8) 0.012(8) 0.015(6) -0.001(8)
C39A 0.059(9) 0.031(8) 0.032(7) 0.010(6) 0.007(6) 0.023(7)
C40A 0.063(10) 0.052(10) 0.051(9) 0.006(7) 0.015(8) 0.039(9)

loop_
_atom_type_symbol
_atom_type_description
_atom_type_scat_dispersion_real
_atom_type_scat_dispersion_imag
_atom_type_scat_source
C C 0.0181 0.0091 'International Tables Vol C Tables 4.2.6.8 and 6.1.1.4'
H H 0.0000 0.0000 'International Tables Vol C Tables 4.2.6.8 and 6.1.1.4'
N N 0.0311 0.0180 'International Tables Vol C Tables 4.2.6.8 and 6.1.1.4'
O O 0.0492 0.0322 'International Tables Vol C Tables 4.2.6.8 and 6.1.1.4'
Cl Cl 0.3639 0.7018 'International Tables Vol C Tables 4.2.6.8 and 6.1.1.4'

loop_
_geom_angle_atom_site_label_1
_geom_angle_atom_site_label_2
_geom_angle_atom_site_label_3
_geom_angle
_geom_angle_site_symmetry_1
_geom_angle_site_symmetry_3
_geom_angle_publ_flag
C45 N1 C46 124.1(4) . . ?
C49 N2 C48 124.2(5) . . ?
C50 N3 C51 124.0(4) . . ?
C54 N4 C53 123.8(4) . . ?
O1 C1 C2 122.1(4) . . ?
O1 C1 C6 120.8(4) . . ?
C2 C1 C6 117.1(4) . . ?
C3 C2 C1 119.0(4) . . ?
C3 C2 C25 122.8(4) . . ?
C1 C2 C25 118.2(4) . . ?
C2 C3 C4 125.0(4) . . ?
C5 C4 C3 117.2(4) . . ?
C5 C4 C26 121.2(4) . . ?
C3 C4 C26 121.6(4) . . ?
O2 C5 C4 123.2(4) . . ?
O2 C5 C6 116.4(4) . . ?
C4 C5 C6 120.3(4) . . ?
C45 C6 C5 119.3(4) . . ?
C45 C6 C1 119.4(4) . . ?
C5 C6 C1 121.2(4) . . ?
O3 C7 C8 121.6(4) . . ?
O3 C7 C12 121.2(4) . . ?
C8 C7 C12 117.2(4) . . ?
C9 C8 C7 118.7(4) . . ?
C9 C8 C26 123.3(4) . . ?
C7 C8 C26 117.9(4) . . ?
C8 C9 C10 124.7(4) . . ?
C11 C10 C9 117.5(4) . . ?
C11 C10 C27 121.2(4) . 2_666 ?
C9 C10 C27 121.3(4) . 2_666 ?
O4 C11 C10 123.2(4) . . ?
O4 C11 C12 116.4(4) . . ?
C10 C11 C12 120.4(4) . . ?
C50 C12 C7 120.4(4) . . ?
C50 C12 C11 118.3(4) . . ?
C7 C12 C11 121.2(4) . . ?
O5 C13 C14 122.7(4) . . ?
O5 C13 C18 120.2(4) . . ?
C14 C13 C18 117.1(4) . . ?
C15 C14 C13 119.0(4) . . ?
C15 C14 C27 123.0(4) . . ?
C13 C14 C27 118.0(4) . . ?
C14 C15 C16 124.6(4) . . ?
C17 C16 C15 117.0(4) . . ?
C17 C16 C28 120.7(4) . . ?
C15 C16 C28 122.2(4) . . ?
O6 C17 C16 123.7(4) . . ?
O6 C17 C18 115.6(4) . . ?
C16 C17 C18 120.7(4) . . ?
C17 C18 C49 118.2(4) . . ?
C17 C18 C13 121.5(4) . . ?
C49 C18 C13 120.2(4) . . ?
O7 C19 C20 121.2(4) . . ?
O7 C19 C24 120.4(4) . . ?
C20 C19 C24 118.3(4) . . ?
C21 C20 C19 118.2(4) . . ?
C21 C20 C28 122.4(4) . . ?
C19 C20 C28 119.2(4) . . ?
C20 C21 C22 124.9(4) . . ?
C23 C22 C21 117.6(4) . . ?
C23 C22 C25 120.8(4) . 2_666 ?
C21 C22 C25 121.5(4) . 2_666 ?
O8 C23 C22 123.6(4) . . ?
O8 C23 C24 116.6(4) . . ?
C22 C23 C24 119.8(4) . . ?
C54 C24 C23 118.6(4) . . ?
C54 C24 C19 120.1(4) . . ?
C23 C24 C19 121.1(4) . . ?
C22 C25 C2 110.8(4) 2_666 . ?
C22 C25 C29 113.3(4) 2_666 . ?
C2 C25 C29 111.6(4) . . ?
C8 C26 C4 111.0(3) . . ?
C8 C26 C33 113.7(4) . . ?
C4 C26 C33 113.3(4) . . ?
C14 C27 C10 109.5(3) . 2_666 ?
C14 C27 C37 113.0(4) . . ?
C10 C27 C37 112.5(4) 2_666 . ?
C20 C28 C16 110.2(3) . . ?
C20 C28 C41 113.6(4) . . ?
C16 C28 C41 113.0(4) . . ?
C30A C29 C25 122.9(7) . . ?
C30 C29 C25 116.9(5) . . ?
C29 C30 C32 109.8(6) . . ?
C29 C30 C31 116.7(6) . . ?
C32 C30 C31 109.5(7) . . ?
C34 C33 C26 118.7(5) . . ?
C26 C33 C34A 110.4(6) . . ?
C33 C34 C36 110.7(13) . . ?
C33 C34 C35 110.9(7) . . ?
C36 C34 C35 109.7(10) . . ?
C39A C37 C27 123.0(7) . . ?
C39 C37 C27 113.8(4) . . ?
C37 C39 C40 107.8(6) . . ?
C37 C39 C38 115.4(7) . . ?
C40 C39 C38 110.5(9) . . ?
C43 C41 C28 115.0(4) . . ?
C44 C43 C41 112.6(4) . . ?
C44 C43 C42 110.5(4) . . ?
C41 C43 C42 109.3(4) . . ?
N1 C45 C6 124.6(4) . . ?
N1 C46 C47 112.4(4) . . ?
C48 C47 C46 113.8(4) . . ?
N2 C48 C47 111.1(4) . . ?
N2 C49 C18 123.5(5) . . ?
N3 C50 C12 122.5(4) . . ?
N3 C51 C52 112.0(4) . . ?
C53 C52 C51 111.5(4) . . ?
N4 C53 C52 111.3(4) . . ?
N4 C54 C24 124.3(4) . . ?
C60 C55 C56 119.8(6) . . ?
C60 C55 Cl1 121.1(4) . . ?
C56 C55 Cl1 119.0(5) . . ?
C57 C56 C55 118.7(6) . . ?
C58 C57 C56 120.9(6) . . ?
C57 C58 C59 120.3(6) . . ?
C58 C59 C60 119.7(5) . . ?
C55 C60 C59 120.4(5) . . ?
C55 C60 Cl2 121.4(4) . . ?
C59 C60 Cl2 118.2(4) . . ?
C66 C61 C62 120.1(5) . . ?
C66 C61 Cl3 121.9(5) . . ?
C62 C61 Cl3 118.0(5) . . ?
C63 C62 C61 119.9(6) . . ?
C62 C63 C64 119.9(6) . . ?
C65 C64 C63 120.2(5) . . ?
C66 C65 C64 119.7(6) . . ?
C65 C66 C61 120.1(6) . . ?
C65 C66 Cl4 119.3(5) . . ?
C61 C66 Cl4 120.6(5) . . ?
C68 C67 C72 119.2(5) . . ?
C68 C67 Cl5 120.4(4) . . ?
C72 C67 Cl5 120.3(4) . . ?
C67 C68 C69 120.4(6) . . ?
C70 C69 C68 119.9(5) . . ?
C71 C70 C69 120.5(5) . . ?
C70 C71 C72 120.1(5) . . ?
C71 C72 C67 119.9(5) . . ?
C71 C72 Cl6 120.2(4) . . ?
C67 C72 Cl6 119.9(4) . . ?
C29 C30A C32A 113.5(11) . . ?
C29 C30A C31A 106.0(10) . . ?
C32A C30A C31A 110.0(13) . . ?
C35A C34A C36A 113(2) . . ?
C35A C34A C33 118.6(12) . . ?
C36A C34A C33 107.3(18) . . ?
C37 C39A C38A 110.8(11) . . ?
C37 C39A C40A 111.0(10) . . ?
C38A C39A C40A 109.0(14) . . ?

loop_
_geom_bond_atom_site_label_1
_geom_bond_atom_site_label_2
_geom_bond_distance
_geom_bond_site_symmetry_2
_geom_bond_publ_flag
Cl1 C55 1.733(6) . ?
Cl2 C60 1.736(5) . ?
Cl3 C61 1.731(6) . ?
Cl4 C66 1.726(7) . ?
Cl5 C67 1.721(5) . ?
Cl6 C72 1.731(5) . ?
O1 C1 1.302(6) . ?
O2 C5 1.359(5) . ?
O3 C7 1.302(5) . ?
O4 C11 1.364(5) . ?
O5 C13 1.297(5) . ?
O6 C17 1.361(6) . ?
O7 C19 1.321(6) . ?
O8 C23 1.358(6) . ?
N1 C45 1.286(6) . ?
N1 C46 1.473(6) . ?
N2 C49 1.288(6) . ?
N2 C48 1.452(6) . ?
N3 C50 1.315(6) . ?
N3 C51 1.449(5) . ?
N4 C54 1.301(6) . ?
N4 C53 1.462(5) . ?
C1 C2 1.428(6) . ?
C1 C6 1.440(6) . ?
C2 C3 1.366(6) . ?
C2 C25 1.529(6) . ?
C3 C4 1.411(6) . ?
C4 C5 1.384(6) . ?
C4 C26 1.529(6) . ?
C5 C6 1.424(7) . ?
C6 C45 1.411(6) . ?
C7 C8 1.430(6) . ?
C7 C12 1.431(6) . ?
C8 C9 1.383(6) . ?
C8 C26 1.516(6) . ?
C9 C10 1.404(6) . ?
C10 C11 1.378(6) . ?
C10 C27 1.535(6) 2_666 ?
C11 C12 1.431(6) . ?
C12 C50 1.411(6) . ?
C13 C14 1.422(6) . ?
C13 C18 1.442(7) . ?
C14 C15 1.378(6) . ?
C14 C27 1.525(6) . ?
C15 C16 1.422(6) . ?
C16 C17 1.377(6) . ?
C16 C28 1.530(6) . ?
C17 C18 1.420(7) . ?
C18 C49 1.420(6) . ?
C19 C20 1.419(6) . ?
C19 C24 1.429(6) . ?
C20 C21 1.376(6) . ?
C20 C28 1.525(6) . ?
C21 C22 1.403(7) . ?
C22 C23 1.390(6) . ?
C22 C25 1.521(6) 2_666 ?
C23 C24 1.421(6) . ?
C24 C54 1.410(6) . ?
C25 C29 1.538(6) . ?
C26 C33 1.540(6) . ?
C27 C37 1.543(6) . ?
C28 C41 1.540(6) . ?
C29 C30A 1.379(12) . ?
C29 C30 1.510(8) . ?
C30 C32 1.531(10) . ?
C30 C31 1.537(11) . ?
C33 C34 1.501(10) . ?
C33 C34A 1.589(13) . ?
C34 C36 1.53(2) . ?
C34 C35 1.551(13) . ?
C37 C39A 1.443(12) . ?
C37 C39 1.507(9) . ?
C38 C39 1.55(2) . ?
C39 C40 1.538(10) . ?
C41 C43 1.528(6) . ?
C42 C43 1.529(6) . ?
C43 C44 1.527(6) . ?
C46 C47 1.528(6) . ?
C47 C48 1.470(7) . ?
C51 C52 1.522(6) . ?
C52 C53 1.513(6) . ?
C55 C60 1.372(7) . ?
C55 C56 1.412(9) . ?
C56 C57 1.381(11) . ?
C57 C58 1.370(10) . ?
C58 C59 1.379(8) . ?
C59 C60 1.385(7) . ?
C61 C66 1.391(9) . ?
C61 C62 1.404(9) . ?
C62 C63 1.368(9) . ?
C63 C64 1.402(9) . ?
C64 C65 1.396(10) . ?
C65 C66 1.375(8) . ?
C67 C68 1.369(8) . ?
C67 C72 1.391(7) . ?
C68 C69 1.376(10) . ?
C69 C70 1.375(10) . ?
C70 C71 1.356(9) . ?
C71 C72 1.380(7) . ?
C30A C32A 1.48(2) . ?
C30A C31A 1.559(15) . ?
C34A C35A 1.522(15) . ?
C34A C36A 1.540(19) . ?
C38A C39A 1.52(2) . ?
C39A C40A 1.571(19) . ?
